data_4031966
loop_
_publ_author_name
'Gayakhe, Vijay'
'Ardhapure, Ajaykumar'
'Kapdi, Anant R.'
'Sanghvi, Yogesh S.'
'Serrano, Jose Luis'
'Garc\'ia, Luis'
'P\'erez, Jose'
'Garc\'ia, Joaqu\'im'
'S\'anchez, Gregorio'
'Fischer, Christian'
'Schulzke, Carola'

_publ_section_title
;
 Water-Soluble Pd-Imidate Complexes: Broadly Applicable Catalysts for the
 Synthesis of Chemically Modified Nucleosides via Pd-Catalyzed
 Cross-Coupling.
;
_journal_issue 7
_journal_name_full 'The Journal of organic chemistry'
_journal_page_first 2713
_journal_page_last 2729
_journal_paper_doi 10.1021/acs.joc.5b02475
_journal_volume 81
_journal_year 2016
_chemical_absolute_configuration rd
_chemical_formula_sum 'C16 H16 N2 O7'
_chemical_formula_weight 348.31
_chemical_name_systematic
;
 ?
;
_space_group_crystal_system orthorhombic
_space_group_IT_number 19
_space_group_name_Hall 'P 2ac 2ab'
_space_group_name_H-M_alt 'P 21 21 21'
_symmetry_space_group_name_Hall 'P 2ac 2ab'
_symmetry_space_group_name_H-M 'P 21 21 21'
_atom_sites_solution_hydrogens mixed
_audit_creation_method SHELXL-2013
_cell_angle_alpha 90
_cell_angle_beta 90
_cell_angle_gamma 90
_cell_formula_units_Z 4
_cell_length_a 6.3928(13)
_cell_length_b 14.653(3)
_cell_length_c 16.301(3)
_cell_measurement_reflns_used 15820
_cell_measurement_temperature 170(2)
_cell_measurement_theta_max 58.7
_cell_measurement_theta_min 3.7
_cell_volume 1527.0(5)
_computing_structure_refinement 'SHELXL-2013 (Sheldrick, 2013)'
_diffrn_ambient_temperature 170(2)
_diffrn_measured_fraction_theta_full 0.994
_diffrn_measured_fraction_theta_max 0.983
_diffrn_measurement_device_type 'STOE IPDS2T'
_diffrn_measurement_method \w
_diffrn_radiation_type MoK\a
_diffrn_radiation_wavelength 0.71073
_diffrn_reflns_av_R_equivalents 0.0826
_diffrn_reflns_av_unetI/netI 0.0471
_diffrn_reflns_laue_measured_fraction_full 0.994
_diffrn_reflns_laue_measured_fraction_max 0.983
_diffrn_reflns_limit_h_max 8
_diffrn_reflns_limit_h_min -8
_diffrn_reflns_limit_k_max 20
_diffrn_reflns_limit_k_min -19
_diffrn_reflns_limit_l_max 22
_diffrn_reflns_limit_l_min -18
_diffrn_reflns_number 15534
_diffrn_reflns_point_group_measured_fraction_full 0.997
_diffrn_reflns_point_group_measured_fraction_max 0.983
_diffrn_reflns_theta_full 25.242
_diffrn_reflns_theta_max 29.334
_diffrn_reflns_theta_min 3.423
_diffrn_source 'fine-focus sealed tube'
_exptl_absorpt_coefficient_mu 0.121
_exptl_absorpt_correction_type none
_exptl_crystal_colour colourless
_exptl_crystal_density_diffrn 1.515
_exptl_crystal_description platelet
_exptl_crystal_F_000 728
_exptl_crystal_size_max 0.465
_exptl_crystal_size_mid 0.378
_exptl_crystal_size_min 0.143
_refine_diff_density_max 0.325
_refine_diff_density_min -0.242
_refine_diff_density_rms 0.061
_refine_ls_abs_structure_details
;
 Flack x determined using 1255 quotients [(I+)-(I-)]/[(I+)+(I-)]
 (Parsons and Flack (2004), Acta Cryst. A60, s61).
;
_refine_ls_abs_structure_Flack -0.1(4)
_refine_ls_extinction_coef 0.034(5)
_refine_ls_extinction_expression Fc^*^=kFc[1+0.001xFc^2^\l^3^/sin(2\q)]^-1/4^
_refine_ls_extinction_method SHELXL
_refine_ls_goodness_of_fit_ref 1.140
_refine_ls_hydrogen_treatment mixed
_refine_ls_matrix_type full
_refine_ls_number_parameters 236
_refine_ls_number_reflns 4110
_refine_ls_number_restraints 0
_refine_ls_restrained_S_all 1.140
_refine_ls_R_factor_all 0.0573
_refine_ls_R_factor_gt 0.0437
_refine_ls_shift/su_max 0.000
_refine_ls_shift/su_mean 0.000
_refine_ls_structure_factor_coef Fsqd
_refine_ls_weighting_details 'w=1/[\s^2^(Fo^2^)+(0.0534P)^2^+0.4896P] where P=(Fo^2^+2Fc^2^)/3'
_refine_ls_weighting_scheme calc
_refine_ls_wR_factor_gt 0.1114
_refine_ls_wR_factor_ref 0.1340
_reflns_Friedel_coverage 0.738
_reflns_friedel_fraction_full 1.000
_reflns_friedel_fraction_max 0.983
_reflns_number_gt 3471
_reflns_number_total 4110
_reflns_threshold_expression 'I > 2\s(I)'
_cod_data_source_file jo5b02475_si_002.cif
_cod_data_source_block shelx
_cod_database_code 4031966
_shelx_space_group_comment
;
The symmetry employed for this shelxl refinement is uniquely defined
by the following loop, which should always be used as a source of
symmetry information in preference to the above space-group names.
They are only intended as comments.
;
_shelx_estimated_absorpt_t_min 0.946
_shelx_estimated_absorpt_t_max 0.983
_shelxl_version_number 2013-3

loop_
_space_group_symop_operation_xyz
'x, y, z'
'-x+1/2, -y, z+1/2'
'x+1/2, -y+1/2, -z'
'-x, y+1/2, -z+1/2'

loop_
_atom_site_label
_atom_site_type_symbol
_atom_site_fract_x
_atom_site_fract_y
_atom_site_fract_z
_atom_site_U_iso_or_equiv
_atom_site_adp_type
_atom_site_occupancy
_atom_site_site_symmetry_order
_atom_site_calc_flag
_atom_site_refinement_flags_posn
_atom_site_refinement_flags_adp
C1 C 0.0802(5) 0.96836(19) 0.04049(17) 0.0312(5) Uani 1 1 d . .
H1A H 0.1882 0.9541 -0.0011 0.037 Uiso 1 1 calc R U
H1B H 0.0146 1.0273 0.0255 0.037 Uiso 1 1 calc R U
C2 C -0.0839(4) 0.89420(19) 0.04049(15) 0.0278(5) Uani 1 1 d . .
H2 H -0.1580 0.8948 -0.0135 0.033 Uiso 1 1 calc R U
C3 C -0.2456(4) 0.89832(19) 0.10884(16) 0.0277(5) Uani 1 1 d . .
H3 H -0.1770 0.9155 0.1618 0.033 Uiso 1 1 calc R U
C4 C -0.3195(4) 0.8007(2) 0.11236(16) 0.0300(5) Uani 1 1 d . .
H4A H -0.4288 0.7888 0.0707 0.036 Uiso 1 1 calc R U
H4B H -0.3749 0.7853 0.1674 0.036 Uiso 1 1 calc R U
C5 C -0.1213(4) 0.7479(2) 0.09387(16) 0.0297(6) Uani 1 1 d . .
H5 H -0.1553 0.6939 0.0588 0.036 Uiso 1 1 calc R U
C6 C -0.0996(5) 0.6418(2) 0.20822(17) 0.0325(6) Uani 1 1 d . .
C7 C 0.1764(5) 0.6560(2) 0.31328(17) 0.0315(6) Uani 1 1 d . .
C8 C 0.2510(5) 0.73769(19) 0.27262(17) 0.0287(5) Uani 1 1 d . .
C9 C 0.1523(4) 0.76308(19) 0.20296(16) 0.0281(5) Uani 1 1 d . .
H9 H 0.2009 0.8161 0.1753 0.034 Uiso 1 1 calc R U
C10 C 0.4247(5) 0.79189(19) 0.30755(15) 0.0291(5) Uani 1 1 d . .
C11 C 0.4216(5) 0.88649(19) 0.30152(16) 0.0315(6) Uani 1 1 d . .
H11 H 0.3053 0.9151 0.2760 0.038 Uiso 1 1 calc R U
C12 C 0.5835(5) 0.9408(2) 0.33175(19) 0.0366(6) Uani 1 1 d . .
H12 H 0.5813 1.0054 0.3262 0.044 Uiso 1 1 calc R U
C13 C 0.7463(5) 0.8965(2) 0.36988(18) 0.0355(6) Uani 1 1 d . .
C14 C 1.0187(5) 0.8591(3) 0.44774(19) 0.0444(8) Uani 1 1 d . .
H14A H 1.1715 0.8588 0.4377 0.053 Uiso 1 1 calc R U
H14B H 0.9942 0.8652 0.5075 0.053 Uiso 1 1 calc R U
C15 C 0.7491(5) 0.8031(2) 0.37767(17) 0.0341(6) Uani 1 1 d . .
C16 C 0.5945(5) 0.7485(2) 0.34636(16) 0.0325(6) Uani 1 1 d . .
H16 H 0.6016 0.6839 0.3507 0.039 Uiso 1 1 calc R U
N1 N -0.0128(4) 0.71703(16) 0.17003(14) 0.0297(5) Uani 1 1 d . .
N2 N 0.0065(4) 0.61458(18) 0.27753(15) 0.0335(5) Uani 1 1 d . .
O1 O 0.1763(3) 0.97630(15) 0.11923(13) 0.0327(5) Uani 1 1 d . .
O2 O -0.4112(3) 0.95945(15) 0.09123(14) 0.0361(5) Uani 1 1 d . .
H2A H -0.3707 1.0133 0.0990 0.054 Uiso 1 1 calc R U
O3 O 0.0152(3) 0.80682(13) 0.05114(11) 0.0295(4) Uani 1 1 d . .
O4 O -0.2545(4) 0.60383(15) 0.18299(14) 0.0406(5) Uani 1 1 d . .
O5 O 0.2528(4) 0.62284(15) 0.37623(13) 0.0382(5) Uani 1 1 d . .
O6 O 0.9220(4) 0.93308(18) 0.40450(16) 0.0489(6) Uani 1 1 d . .
O7 O 0.9264(4) 0.77650(18) 0.41772(15) 0.0445(6) Uani 1 1 d . .
H2N H -0.049(7) 0.564(3) 0.307(3) 0.058(13) Uiso 1 1 d . .
H1O H 0.323(6) 0.970(3) 0.116(2) 0.036(9) Uiso 1 1 d . .

loop_
_atom_site_aniso_label
_atom_site_aniso_U_11
_atom_site_aniso_U_22
_atom_site_aniso_U_33
_atom_site_aniso_U_23
_atom_site_aniso_U_13
_atom_site_aniso_U_12
C1 0.0314(12) 0.0291(13) 0.0331(13) -0.0009(11) 0.0024(12) 0.0003(11)
C2 0.0295(12) 0.0304(13) 0.0235(11) -0.0002(9) -0.0005(10) 0.0015(11)
C3 0.0243(10) 0.0326(13) 0.0260(12) -0.0023(10) -0.0018(10) -0.0002(11)
C4 0.0279(11) 0.0354(14) 0.0265(12) -0.0009(11) -0.0004(10) -0.0041(11)
C5 0.0337(13) 0.0294(13) 0.0260(12) -0.0023(10) -0.0009(10) -0.0037(10)
C6 0.0335(13) 0.0284(13) 0.0356(13) 0.0010(11) -0.0005(12) -0.0024(11)
C7 0.0324(12) 0.0294(13) 0.0328(13) 0.0024(11) 0.0002(11) 0.0030(11)
C8 0.0297(11) 0.0281(13) 0.0282(12) 0.0010(10) 0.0018(10) 0.0002(11)
C9 0.0304(12) 0.0251(12) 0.0288(12) 0.0006(10) 0.0017(10) -0.0013(10)
C10 0.0310(12) 0.0312(13) 0.0251(11) 0.0012(10) 0.0031(10) 0.0004(11)
C11 0.0364(14) 0.0295(13) 0.0287(12) 0.0001(10) -0.0009(11) 0.0016(12)
C12 0.0409(15) 0.0327(15) 0.0363(14) -0.0021(11) -0.0018(13) -0.0044(13)
C13 0.0359(13) 0.0404(16) 0.0301(13) -0.0054(11) -0.0005(12) -0.0060(13)
C14 0.0350(14) 0.065(2) 0.0336(14) -0.0102(15) -0.0036(12) 0.0006(15)
C15 0.0319(12) 0.0442(16) 0.0261(12) -0.0027(11) 0.0014(11) 0.0041(13)
C16 0.0331(13) 0.0360(14) 0.0285(12) -0.0007(10) 0.0027(11) 0.0018(12)
N1 0.0339(11) 0.0269(11) 0.0284(10) 0.0013(9) -0.0003(9) -0.0029(9)
N2 0.0358(12) 0.0281(12) 0.0366(12) 0.0063(9) -0.0010(11) -0.0025(10)
O1 0.0261(9) 0.0354(11) 0.0366(10) -0.0078(8) -0.0008(8) 0.0001(8)
O2 0.0273(9) 0.0323(10) 0.0488(12) -0.0002(9) -0.0011(10) 0.0017(8)
O3 0.0349(9) 0.0278(9) 0.0258(8) -0.0014(7) 0.0046(8) 0.0023(8)
O4 0.0429(11) 0.0342(11) 0.0447(12) 0.0040(9) -0.0059(10) -0.0094(10)
O5 0.0416(11) 0.0335(11) 0.0396(11) 0.0101(8) -0.0048(10) 0.0002(9)
O6 0.0442(12) 0.0515(14) 0.0510(13) -0.0065(11) -0.0123(12) -0.0076(12)
O7 0.0364(11) 0.0529(14) 0.0442(12) -0.0060(10) -0.0098(10) 0.0046(11)

loop_
_atom_type_symbol
_atom_type_description
_atom_type_scat_dispersion_real
_atom_type_scat_dispersion_imag
_atom_type_scat_source
C C 0.0033 0.0016 'International Tables Vol C Tables 4.2.6.8 and 6.1.1.4'
H H 0.0000 0.0000 'International Tables Vol C Tables 4.2.6.8 and 6.1.1.4'
N N 0.0061 0.0033 'International Tables Vol C Tables 4.2.6.8 and 6.1.1.4'
O O 0.0106 0.0060 'International Tables Vol C Tables 4.2.6.8 and 6.1.1.4'

loop_
_geom_angle_atom_site_label_1
_geom_angle_atom_site_label_2
_geom_angle_atom_site_label_3
_geom_angle
O1 C1 C2 110.9(2)
O1 C1 H1A 109.4
C2 C1 H1A 109.4
O1 C1 H1B 109.4
C2 C1 H1B 109.4
H1A C1 H1B 108.0
O3 C2 C1 109.5(2)
O3 C2 C3 104.2(2)
C1 C2 C3 116.3(2)
O3 C2 H2 108.8
C1 C2 H2 108.8
C3 C2 H2 108.8
O2 C3 C4 111.9(2)
O2 C3 C2 112.6(2)
C4 C3 C2 101.7(2)
O2 C3 H3 110.1
C4 C3 H3 110.1
C2 C3 H3 110.1
C3 C4 C5 102.4(2)
C3 C4 H4A 111.3
C5 C4 H4A 111.3
C3 C4 H4B 111.3
C5 C4 H4B 111.3
H4A C4 H4B 109.2
O3 C5 N1 108.0(2)
O3 C5 C4 107.6(2)
N1 C5 C4 112.2(2)
O3 C5 H5 109.7
N1 C5 H5 109.7
C4 C5 H5 109.7
O4 C6 N2 123.3(3)
O4 C6 N1 122.9(3)
N2 C6 N1 113.8(3)
O5 C7 N2 119.4(3)
O5 C7 C8 125.0(3)
N2 C7 C8 115.5(3)
C9 C8 C7 117.3(3)
C9 C8 C10 121.7(2)
C7 C8 C10 121.0(2)
C8 C9 N1 123.8(3)
C8 C9 H9 118.1
N1 C9 H9 118.1
C11 C10 C16 119.5(3)
C11 C10 C8 119.8(3)
C16 C10 C8 120.6(3)
C10 C11 C12 122.3(3)
C10 C11 H11 118.9
C12 C11 H11 118.9
C13 C12 C11 116.8(3)
C13 C12 H12 121.6
C11 C12 H12 121.6
O6 C13 C15 109.9(3)
O6 C13 C12 128.6(3)
C15 C13 C12 121.4(3)
O7 C14 O6 107.1(2)
O7 C14 H14A 110.3
O6 C14 H14A 110.3
O7 C14 H14B 110.3
O6 C14 H14B 110.3
H14A C14 H14B 108.6
O7 C15 C16 127.7(3)
O7 C15 C13 109.8(3)
C16 C15 C13 122.5(3)
C15 C16 C10 117.4(3)
C15 C16 H16 121.3
C10 C16 H16 121.3
C9 N1 C6 121.9(2)
C9 N1 C5 122.5(2)
C6 N1 C5 115.4(2)
C7 N2 C6 127.6(3)
C7 N2 H2N 115(3)
C6 N2 H2N 117(3)
C1 O1 H1O 112(2)
C3 O2 H2A 109.5
C5 O3 C2 109.4(2)
C13 O6 C14 105.1(3)
C15 O7 C14 105.3(3)

loop_
_geom_bond_atom_site_label_1
_geom_bond_atom_site_label_2
_geom_bond_distance
C1 O1 1.428(3)
C1 C2 1.510(4)
C1 H1A 0.9900
C1 H1B 0.9900
C2 O3 1.439(3)
C2 C3 1.521(4)
C2 H2 1.0000
C3 O2 1.416(3)
C3 C4 1.507(4)
C3 H3 1.0000
C4 C5 1.515(4)
C4 H4A 0.9900
C4 H4B 0.9900
C5 O3 1.412(3)
C5 N1 1.492(3)
C5 H5 1.0000
C6 O4 1.208(4)
C6 N2 1.377(4)
C6 N1 1.382(4)
C7 O5 1.236(3)
C7 N2 1.374(4)
C7 C8 1.449(4)
C8 C9 1.351(4)
C8 C10 1.479(4)
C9 N1 1.363(4)
C9 H9 0.9500
C10 C11 1.390(4)
C10 C16 1.408(4)
C11 C12 1.396(4)
C11 H11 0.9500
C12 C13 1.375(5)
C12 H12 0.9500
C13 O6 1.366(4)
C13 C15 1.376(5)
C14 O7 1.432(4)
C14 O6 1.434(4)
C14 H14A 0.9900
C14 H14B 0.9900
C15 O7 1.365(4)
C15 C16 1.370(4)
C16 H16 0.9500
N2 H2N 0.95(5)
O1 H1O 0.94(4)
O2 H2A 0.8400
